data_4035515
loop_
_publ_author_name
'Weng, Yunxiang'
'Kuai, Changsheng'
'Lv, Weiwei'
'Cheng, Guolin'

_publ_section_title
;
 Synthesis of 2-Aminopyridines via a Base-Promoted Cascade Reaction of
 N-Propargylic \b-Enaminones with Formamides.
;
_journal_issue 9
_journal_name_full 'The Journal of organic chemistry'
_journal_page_first 5002
_journal_page_last 5008
_journal_paper_doi 10.1021/acs.joc.8b00128
_journal_volume 83
_journal_year 2018
_chemical_formula_moiety 'C24 H20 N2'
_chemical_formula_sum 'C24 H20 N2'
_chemical_formula_weight 336.42
_space_group_crystal_system orthorhombic
_space_group_IT_number 33
_space_group_name_Hall 'P 2c -2n'
_space_group_name_H-M_alt 'P n a 21'
_atom_sites_solution_hydrogens mixed
_atom_sites_solution_primary direct
_audit_creation_date 2015-04-09
_audit_creation_method
;
Olex2 1.2
(compiled 2015.01.26 svn.r3150 for OlexSys, GUI svn.r4998)
;
_cell_angle_alpha 90
_cell_angle_beta 90
_cell_angle_gamma 90
_cell_formula_units_Z 4
_cell_length_a 10.53852(15)
_cell_length_b 11.82433(16)
_cell_length_c 14.4092(2)
_cell_measurement_reflns_used 3619
_cell_measurement_temperature 291(2)
_cell_measurement_theta_max 72.1140
_cell_measurement_theta_min 6.1280
_cell_volume 1795.54(4)
_computing_cell_refinement
;
CrysAlisPro, Agilent Technologies,
Version 1.171.36.32 (release 02-08-2013 CrysAlis171 .NET)
(compiled Aug  2 2013,16:46:58)
;
_computing_data_collection
;
CrysAlisPro, Agilent Technologies,
Version 1.171.36.32 (release 02-08-2013 CrysAlis171 .NET)
(compiled Aug  2 2013,16:46:58)
;
_computing_data_reduction
;
CrysAlisPro, Agilent Technologies,
Version 1.171.36.32 (release 02-08-2013 CrysAlis171 .NET)
(compiled Aug  2 2013,16:46:58)
;
_computing_molecular_graphics 'Olex2 (Dolomanov et al., 2009)'
_computing_publication_material 'Olex2 (Dolomanov et al., 2009)'
_computing_structure_refinement 'ShelXL (Sheldrick, 2008)'
_computing_structure_solution 'ShelXS (Sheldrick, 2008)'
_diffrn_ambient_temperature 291.15
_diffrn_detector_area_resol_mean 16.2312
_diffrn_measured_fraction_theta_full 1.000
_diffrn_measured_fraction_theta_max 1.000
_diffrn_measurement_details
;
#__ type_ start__ end____ width___ exp.time_
  1 omega    5.00   70.00   1.0000    1.0000
omega____ theta____ kappa____ phi______ frames
    -        0.0000    0.0000  -90.0000 65

#__ type_ start__ end____ width___ exp.time_
  2 omega  -52.00  -26.00   1.0000    1.0000
omega____ theta____ kappa____ phi______ frames
    -        0.0000    0.0000  -90.0000 26

#__ type_ start__ end____ width___ exp.time_
  3 omega   47.00   85.00   1.0000    3.0000
omega____ theta____ kappa____ phi______ frames
    -       56.0000  -77.0000 -120.0000 38

#__ type_ start__ end____ width___ exp.time_
  4 omega   43.00  124.00   1.0000    3.0000
omega____ theta____ kappa____ phi______ frames
    -       56.0000   57.0000 -150.0000 81

#__ type_ start__ end____ width___ exp.time_
  5 omega   -3.00   96.00   1.0000    3.0000
omega____ theta____ kappa____ phi______ frames
    -       56.0000  -99.0000   60.0000 99

#__ type_ start__ end____ width___ exp.time_
  6 omega   35.00   74.00   1.0000    3.0000
omega____ theta____ kappa____ phi______ frames
    -       56.0000   37.0000   30.0000 39

#__ type_ start__ end____ width___ exp.time_
  7 omega   56.00   89.00   1.0000    9.0000
omega____ theta____ kappa____ phi______ frames
    -      112.0000  -30.0000 -180.0000 33

#__ type_ start__ end____ width___ exp.time_
  8 omega   44.00  141.00   1.0000    9.0000
omega____ theta____ kappa____ phi______ frames
    -      112.0000  -77.0000 -180.0000 97

#__ type_ start__ end____ width___ exp.time_
  9 omega   41.00   67.00   1.0000    9.0000
omega____ theta____ kappa____ phi______ frames
    -      112.0000 -111.0000   30.0000 26

#__ type_ start__ end____ width___ exp.time_
 10 omega   40.00   70.00   1.0000    9.0000
omega____ theta____ kappa____ phi______ frames
    -      112.0000  -30.0000 -120.0000 30

#__ type_ start__ end____ width___ exp.time_
 11 omega  101.00  176.00   1.0000    9.0000
omega____ theta____ kappa____ phi______ frames
    -      112.0000   45.0000  -30.0000 75

#__ type_ start__ end____ width___ exp.time_
 12 omega   89.00  173.00   1.0000    9.0000
omega____ theta____ kappa____ phi______ frames
    -      112.0000   45.0000   30.0000 84

#__ type_ start__ end____ width___ exp.time_
 13 omega  119.00  173.00   1.0000    9.0000
omega____ theta____ kappa____ phi______ frames
    -      112.0000  111.0000  -90.0000 54

#__ type_ start__ end____ width___ exp.time_
 14 omega   41.00   78.00   1.0000    9.0000
omega____ theta____ kappa____ phi______ frames
    -      112.0000  -30.0000  150.0000 37

#__ type_ start__ end____ width___ exp.time_
 15 omega   89.00  115.00   1.0000    9.0000
omega____ theta____ kappa____ phi______ frames
    -      112.0000 -111.0000   30.0000 26

#__ type_ start__ end____ width___ exp.time_
 16 omega   -4.00   42.00   1.0000    1.0000
omega____ theta____ kappa____ phi______ frames
    -        0.0000  -99.0000   90.0000 46

#__ type_ start__ end____ width___ exp.time_
 17 omega   35.00   83.00   1.0000    3.0000
omega____ theta____ kappa____ phi______ frames
    -       56.0000   57.0000   90.0000 48
;
_diffrn_measurement_device_type 'Xcalibur, Eos, Gemini'
_diffrn_measurement_method '\w scans'
_diffrn_orient_matrix_UB_11 0.0684163000
_diffrn_orient_matrix_UB_12 0.0520010000
_diffrn_orient_matrix_UB_13 0.0843514000
_diffrn_orient_matrix_UB_21 -0.0263711000
_diffrn_orient_matrix_UB_22 0.1193696000
_diffrn_orient_matrix_UB_23 -0.0381619000
_diffrn_orient_matrix_UB_31 -0.1264484000
_diffrn_orient_matrix_UB_32 0.0033248000
_diffrn_orient_matrix_UB_33 0.0535613000
_diffrn_radiation_monochromator graphite
_diffrn_radiation_type CuK\a
_diffrn_radiation_wavelength 1.54184
_diffrn_reflns_av_R_equivalents 0.0160
_diffrn_reflns_av_unetI/netI 0.0191
_diffrn_reflns_Laue_measured_fraction_full 1.000
_diffrn_reflns_Laue_measured_fraction_max 1.000
_diffrn_reflns_limit_h_max 9
_diffrn_reflns_limit_h_min -12
_diffrn_reflns_limit_k_max 10
_diffrn_reflns_limit_k_min -14
_diffrn_reflns_limit_l_max 17
_diffrn_reflns_limit_l_min -17
_diffrn_reflns_number 6131
_diffrn_reflns_point_group_measured_fraction_full 0.917
_diffrn_reflns_point_group_measured_fraction_max 0.917
_diffrn_reflns_theta_full 67.063
_diffrn_reflns_theta_max 67.063
_diffrn_reflns_theta_min 4.838
_diffrn_source 'Enhance (Cu) X-ray Source'
_exptl_absorpt_coefficient_mu 0.561
_exptl_absorpt_correction_T_max 1.00000
_exptl_absorpt_correction_T_min 0.99347
_exptl_absorpt_correction_type multi-scan
_exptl_absorpt_process_details
;
CrysAlisPro, Agilent Technologies,
Version 1.171.36.32 (release 02-08-2013 CrysAlis171 .NET)
(compiled Aug  2 2013,16:46:58)
Empirical absorption correction using spherical harmonics,
 implemented in SCALE3 ABSPACK scaling algorithm.
;
_exptl_crystal_colour
;
;
_exptl_crystal_density_diffrn 1.244
_exptl_crystal_description
;
;
_exptl_crystal_F_000 712
_exptl_crystal_size_max 0.2
_exptl_crystal_size_mid 0.18
_exptl_crystal_size_min 0.16
_refine_diff_density_max 0.106
_refine_diff_density_min -0.164
_refine_diff_density_rms 0.032
_refine_ls_abs_structure_details
;
 Flack x determined using 1134 quotients [(I+)-(I-)]/[(I+)+(I-)]
 (Parsons, Flack and Wagner, Acta Cryst. B69 (2013) 249-259).
;
_refine_ls_abs_structure_Flack 0.3(3)
_refine_ls_extinction_method none
_refine_ls_goodness_of_fit_ref 1.071
_refine_ls_hydrogen_treatment mixed
_refine_ls_matrix_type full
_refine_ls_number_parameters 240
_refine_ls_number_reflns 2941
_refine_ls_number_restraints 1
_refine_ls_restrained_S_all 1.070
_refine_ls_R_factor_all 0.0351
_refine_ls_R_factor_gt 0.0331
_refine_ls_shift/su_max 0.000
_refine_ls_shift/su_mean 0.000
_refine_ls_structure_factor_coef Fsqd
_refine_ls_weighting_details 'w=1/[\s^2^(Fo^2^)+(0.0501P)^2^+0.0627P] where P=(Fo^2^+2Fc^2^)/3'
_refine_ls_weighting_scheme calc
_refine_ls_wR_factor_gt 0.0841
_refine_ls_wR_factor_ref 0.0857
_reflns_Friedel_coverage 0.758
_reflns_Friedel_fraction_full 0.826
_reflns_Friedel_fraction_max 0.826
_reflns_number_gt 2792
_reflns_number_total 2941
_reflns_threshold_expression 'I > 2\s(I)'
_cod_data_source_file jo8b00128_si_002.cif
_cod_data_source_block 20150461a
_cod_database_code 4035515
_chemical_oxdiff_formula C20H20N2
_shelx_space_group_comment
;
The symmetry employed for this shelxl refinement is uniquely defined
by the following loop, which should always be used as a source of
symmetry information in preference to the above space-group names.
They are only intended as comments.
;
_shelx_estimated_absorpt_t_max 0.916
_shelx_estimated_absorpt_t_min 0.896
_reflns_odcompleteness_completeness 99.95
_reflns_odcompleteness_iscentric 1
_reflns_odcompleteness_theta 66.97
_olex2_refinement_description
;
1. Fixed Uiso
 At 1.2 times of:
  All C(H) groups
 At 1.5 times of:
  All C(H,H,H) groups
2.a Aromatic/amide H refined with riding coordinates:
 C2(H2), C7(H7), C8(H8), C9(H9), C10(H10), C11(H11), C13(H13), C14(H14),
 C15(H15), C16(H16), C17(H17), C20(H20), C21(H21), C22(H22), C23(H23), C24(H24)
2.b Idealised Me refined as rotating group:
 C18(H18A,H18B,H18C)
;
_shelx_shelxl_version_number 2014/7
_olex2_submission_special_instructions 'No special instructions were received'

loop_
_space_group_symop_operation_xyz
'x, y, z'
'-x, -y, z+1/2'
'-x+1/2, y+1/2, z+1/2'
'x+1/2, -y+1/2, z'

loop_
_atom_site_label
_atom_site_type_symbol
_atom_site_fract_x
_atom_site_fract_y
_atom_site_fract_z
_atom_site_U_iso_or_equiv
_atom_site_adp_type
_atom_site_occupancy
_atom_site_site_symmetry_order
_atom_site_calc_flag
_atom_site_refinement_flags_posn
C1 C 0.44781(19) 0.96786(17) 0.70389(15) 0.0395(4) Uani 1 1 d .
C2 C 0.3899(2) 0.89428(17) 0.64301(15) 0.0419(4) Uani 1 1 d .
H2 H 0.3326 0.9219 0.5995 0.050 Uiso 1 1 calc R
C3 C 0.4167(2) 0.77791(17) 0.64615(14) 0.0403(4) Uani 1 1 d .
C4 C 0.50598(19) 0.73927(17) 0.70965(15) 0.0400(4) Uani 1 1 d .
C5 C 0.56287(19) 0.82205(17) 0.76772(15) 0.0397(4) Uani 1 1 d .
C6 C 0.4203(2) 1.09087(17) 0.70377(15) 0.0412(5) Uani 1 1 d .
C7 C 0.4961(3) 1.1660(2) 0.7524(2) 0.0601(7) Uani 1 1 d .
H7 H 0.5656 1.1387 0.7854 0.072 Uiso 1 1 calc R
C8 C 0.4708(3) 1.2804(2) 0.7531(3) 0.0720(8) Uani 1 1 d .
H8 H 0.5227 1.3288 0.7869 0.086 Uiso 1 1 calc R
C9 C 0.3702(3) 1.3233(2) 0.7047(2) 0.0595(6) Uani 1 1 d .
H9 H 0.3539 1.4006 0.7047 0.071 Uiso 1 1 calc R
C10 C 0.2940(3) 1.2505(2) 0.65612(19) 0.0626(7) Uani 1 1 d .
H10 H 0.2251 1.2787 0.6231 0.075 Uiso 1 1 calc R
C11 C 0.3181(3) 1.1357(2) 0.65559(19) 0.0576(6) Uani 1 1 d .
H11 H 0.2650 1.0877 0.6224 0.069 Uiso 1 1 calc R
C12 C 0.3468(2) 0.70361(17) 0.58037(16) 0.0412(4) Uani 1 1 d .
C13 C 0.3429(3) 0.7299(2) 0.48620(18) 0.0536(6) Uani 1 1 d .
H13 H 0.3900 0.7907 0.4639 0.064 Uiso 1 1 calc R
C14 C 0.2700(3) 0.6669(2) 0.42527(19) 0.0627(7) Uani 1 1 d .
H14 H 0.2687 0.6854 0.3625 0.075 Uiso 1 1 calc R
C15 C 0.1993(3) 0.5768(2) 0.45726(19) 0.0578(6) Uani 1 1 d .
H15 H 0.1493 0.5352 0.4165 0.069 Uiso 1 1 calc R
C16 C 0.2035(2) 0.5488(2) 0.55032(18) 0.0505(6) Uani 1 1 d .
H16 H 0.1569 0.4874 0.5720 0.061 Uiso 1 1 calc R
C17 C 0.2762(2) 0.61137(17) 0.61121(16) 0.0426(5) Uani 1 1 d .
H17 H 0.2781 0.5917 0.6737 0.051 Uiso 1 1 calc R
C18 C 0.5466(2) 0.61710(18) 0.71584(19) 0.0499(5) Uani 1 1 d .
H18A H 0.5173 0.5854 0.7733 0.075 Uiso 1 1 calc GR
H18B H 0.6375 0.6126 0.7132 0.075 Uiso 1 1 calc GR
H18C H 0.5108 0.5756 0.6649 0.075 Uiso 1 1 calc GR
C19 C 0.7480(2) 0.84276(18) 0.88002(15) 0.0431(5) Uani 1 1 d .
C20 C 0.7564(3) 0.9595(2) 0.88913(18) 0.0540(6) Uani 1 1 d .
H20 H 0.6954 1.0059 0.8623 0.065 Uiso 1 1 calc R
C21 C 0.8567(3) 1.0065(2) 0.93868(19) 0.0615(6) Uani 1 1 d .
H21 H 0.8622 1.0848 0.9440 0.074 Uiso 1 1 calc R
C22 C 0.9476(3) 0.9405(3) 0.97986(19) 0.0620(7) Uani 1 1 d .
H22 H 1.0148 0.9733 1.0118 0.074 Uiso 1 1 calc R
C23 C 0.9374(3) 0.8241(3) 0.97295(18) 0.0604(6) Uani 1 1 d .
H23 H 0.9969 0.7780 1.0020 0.072 Uiso 1 1 calc R
C24 C 0.8395(2) 0.7762(2) 0.92335(17) 0.0528(6) Uani 1 1 d .
H24 H 0.8344 0.6979 0.9187 0.063 Uiso 1 1 calc R
N1 N 0.53383(17) 0.93140(14) 0.76682(13) 0.0414(4) Uani 1 1 d .
N2 N 0.6557(2) 0.78523(17) 0.82895(15) 0.0496(5) Uani 1 1 d .
H2A H 0.664(3) 0.713(2) 0.834(2) 0.052(7) Uiso 1 1 d .

loop_
_atom_site_aniso_label
_atom_site_aniso_U_11
_atom_site_aniso_U_22
_atom_site_aniso_U_33
_atom_site_aniso_U_23
_atom_site_aniso_U_13
_atom_site_aniso_U_12
C1 0.0376(10) 0.0386(10) 0.0424(10) -0.0001(8) 0.0050(8) -0.0016(8)
C2 0.0427(10) 0.0406(10) 0.0424(10) 0.0006(8) -0.0021(9) 0.0005(8)
C3 0.0395(10) 0.0402(10) 0.0412(10) -0.0009(8) 0.0041(9) -0.0017(8)
C4 0.0391(10) 0.0378(10) 0.0430(10) 0.0000(8) 0.0058(9) -0.0015(8)
C5 0.0394(10) 0.0401(10) 0.0397(10) 0.0024(8) 0.0013(8) -0.0016(7)
C6 0.0429(11) 0.0393(10) 0.0416(10) -0.0012(8) 0.0063(9) 0.0000(8)
C7 0.0543(14) 0.0443(12) 0.0817(19) -0.0047(12) -0.0155(13) 0.0018(10)
C8 0.0692(16) 0.0448(13) 0.102(2) -0.0109(14) -0.0209(17) -0.0027(12)
C9 0.0707(16) 0.0355(10) 0.0723(16) 0.0018(11) 0.0003(14) 0.0064(10)
C10 0.0770(17) 0.0504(13) 0.0605(16) 0.0017(11) -0.0130(14) 0.0156(12)
C11 0.0659(16) 0.0462(12) 0.0606(15) -0.0086(11) -0.0168(12) 0.0059(11)
C12 0.0401(10) 0.0391(10) 0.0443(10) -0.0026(9) 0.0011(9) 0.0036(8)
C13 0.0644(15) 0.0480(11) 0.0483(12) 0.0031(10) -0.0002(11) -0.0090(11)
C14 0.0772(17) 0.0662(16) 0.0446(13) -0.0011(12) -0.0097(13) -0.0048(14)
C15 0.0604(15) 0.0532(13) 0.0599(14) -0.0132(11) -0.0123(12) -0.0028(11)
C16 0.0450(12) 0.0407(11) 0.0656(15) -0.0047(10) 0.0011(11) -0.0021(9)
C17 0.0437(10) 0.0391(9) 0.0449(11) -0.0012(9) 0.0032(9) 0.0040(8)
C18 0.0496(11) 0.0420(11) 0.0582(13) -0.0056(10) -0.0039(11) 0.0035(9)
C19 0.0432(10) 0.0478(11) 0.0382(10) 0.0009(9) 0.0010(9) -0.0010(9)
C20 0.0565(13) 0.0514(12) 0.0541(14) -0.0006(10) -0.0081(11) -0.0009(11)
C21 0.0676(16) 0.0584(14) 0.0586(14) -0.0093(12) -0.0063(13) -0.0100(12)
C22 0.0515(14) 0.0839(18) 0.0507(13) -0.0142(13) -0.0051(11) -0.0062(13)
C23 0.0522(13) 0.0792(17) 0.0498(13) -0.0051(13) -0.0088(11) 0.0101(13)
C24 0.0543(14) 0.0572(13) 0.0470(12) 0.0004(11) -0.0037(10) 0.0054(11)
N1 0.0416(8) 0.0391(9) 0.0435(9) -0.0008(8) -0.0005(8) -0.0022(7)
N2 0.0533(11) 0.0374(9) 0.0580(11) 0.0052(8) -0.0114(9) -0.0019(8)

loop_
_atom_type_symbol
_atom_type_description
_atom_type_scat_dispersion_real
_atom_type_scat_dispersion_imag
_atom_type_scat_source
C C 0.0181 0.0091 'International Tables Vol C Tables 4.2.6.8 and 6.1.1.4'
H H 0.0000 0.0000 'International Tables Vol C Tables 4.2.6.8 and 6.1.1.4'
N N 0.0311 0.0180 'International Tables Vol C Tables 4.2.6.8 and 6.1.1.4'

loop_
_geom_angle_atom_site_label_1
_geom_angle_atom_site_label_2
_geom_angle_atom_site_label_3
_geom_angle
C2 C1 C6 122.1(2)
N1 C1 C2 121.49(18)
N1 C1 C6 116.38(19)
C1 C2 H2 119.7
C1 C2 C3 120.58(19)
C3 C2 H2 119.7
C2 C3 C12 117.28(19)
C4 C3 C2 118.63(19)
C4 C3 C12 124.09(18)
C3 C4 C5 116.55(18)
C3 C4 C18 123.1(2)
C5 C4 C18 120.3(2)
N1 C5 C4 124.58(19)
N1 C5 N2 118.3(2)
N2 C5 C4 117.13(19)
C7 C6 C1 121.0(2)
C7 C6 C11 117.1(2)
C11 C6 C1 121.8(2)
C6 C7 H7 119.3
C8 C7 C6 121.4(3)
C8 C7 H7 119.3
C7 C8 H8 119.6
C9 C8 C7 120.8(3)
C9 C8 H8 119.6
C8 C9 H9 120.6
C8 C9 C10 118.8(2)
C10 C9 H9 120.6
C9 C10 H10 119.6
C9 C10 C11 120.8(3)
C11 C10 H10 119.6
C6 C11 H11 119.4
C10 C11 C6 121.1(2)
C10 C11 H11 119.4
C13 C12 C3 120.22(19)
C13 C12 C17 118.0(2)
C17 C12 C3 121.6(2)
C12 C13 H13 119.5
C14 C13 C12 120.9(2)
C14 C13 H13 119.5
C13 C14 H14 119.9
C15 C14 C13 120.2(2)
C15 C14 H14 119.9
C14 C15 H15 120.2
C14 C15 C16 119.5(2)
C16 C15 H15 120.2
C15 C16 H16 119.8
C17 C16 C15 120.4(2)
C17 C16 H16 119.8
C12 C17 H17 119.5
C16 C17 C12 120.9(2)
C16 C17 H17 119.5
C4 C18 H18A 109.5
C4 C18 H18B 109.5
C4 C18 H18C 109.5
H18A C18 H18B 109.5
H18A C18 H18C 109.5
H18B C18 H18C 109.5
C20 C19 C24 118.4(2)
C20 C19 N2 125.3(2)
C24 C19 N2 116.3(2)
C19 C20 H20 120.2
C19 C20 C21 119.6(2)
C21 C20 H20 120.2
C20 C21 H21 119.1
C22 C21 C20 121.7(2)
C22 C21 H21 119.1
C21 C22 H22 120.6
C21 C22 C23 118.7(2)
C23 C22 H22 120.6
C22 C23 H23 119.8
C24 C23 C22 120.3(3)
C24 C23 H23 119.8
C19 C24 H24 119.4
C23 C24 C19 121.3(2)
C23 C24 H24 119.4
C5 N1 C1 118.10(18)
C5 N2 C19 132.3(2)
C5 N2 H2A 115.5(19)
C19 N2 H2A 111.9(19)

loop_
_geom_bond_atom_site_label_1
_geom_bond_atom_site_label_2
_geom_bond_distance
C1 C2 1.378(3)
C1 C6 1.483(3)
C1 N1 1.353(3)
C2 H2 0.9300
C2 C3 1.405(3)
C3 C4 1.390(3)
C3 C12 1.487(3)
C4 C5 1.420(3)
C4 C18 1.509(3)
C5 N1 1.329(3)
C5 N2 1.387(3)
C6 C7 1.385(3)
C6 C11 1.386(3)
C7 H7 0.9300
C7 C8 1.378(4)
C8 H8 0.9300
C8 C9 1.366(4)
C9 H9 0.9300
C9 C10 1.370(4)
C10 H10 0.9300
C10 C11 1.381(4)
C11 H11 0.9300
C12 C13 1.393(3)
C12 C17 1.393(3)
C13 H13 0.9300
C13 C14 1.385(4)
C14 H14 0.9300
C14 C15 1.380(4)
C15 H15 0.9300
C15 C16 1.382(4)
C16 H16 0.9300
C16 C17 1.380(3)
C17 H17 0.9300
C18 H18A 0.9600
C18 H18B 0.9600
C18 H18C 0.9600
C19 C20 1.389(3)
C19 C24 1.392(3)
C19 N2 1.397(3)
C20 H20 0.9300
C20 C21 1.392(4)
C21 H21 0.9300
C21 C22 1.370(4)
C22 H22 0.9300
C22 C23 1.384(4)
C23 H23 0.9300
C23 C24 1.376(4)
C24 H24 0.9300
N2 H2A 0.86(3)

loop_
_geom_torsion_atom_site_label_1
_geom_torsion_atom_site_label_2
_geom_torsion_atom_site_label_3
_geom_torsion_atom_site_label_4
_geom_torsion
C1 C2 C3 C4 -2.2(3)
C1 C2 C3 C12 177.86(19)
C1 C6 C7 C8 -179.6(3)
C1 C6 C11 C10 -179.9(3)
C2 C1 C6 C7 -167.5(2)
C2 C1 C6 C11 12.7(3)
C2 C1 N1 C5 1.0(3)
C2 C3 C4 C5 0.6(3)
C2 C3 C4 C18 -177.0(2)
C2 C3 C12 C13 50.7(3)
C2 C3 C12 C17 -124.5(2)
C3 C4 C5 N1 2.0(3)
C3 C4 C5 N2 -177.59(19)
C3 C12 C13 C14 -174.8(2)
C3 C12 C17 C16 174.6(2)
C4 C3 C12 C13 -129.2(2)
C4 C3 C12 C17 55.5(3)
C4 C5 N1 C1 -2.8(3)
C4 C5 N2 C19 164.1(2)
C6 C1 C2 C3 -178.9(2)
C6 C1 N1 C5 -178.64(19)
C6 C7 C8 C9 -0.7(5)
C7 C6 C11 C10 0.3(4)
C7 C8 C9 C10 0.7(5)
C8 C9 C10 C11 -0.3(5)
C9 C10 C11 C6 -0.2(5)
C11 C6 C7 C8 0.2(4)
C12 C3 C4 C5 -179.52(19)
C12 C3 C4 C18 2.9(3)
C12 C13 C14 C15 0.2(4)
C13 C12 C17 C16 -0.7(3)
C13 C14 C15 C16 -1.0(4)
C14 C15 C16 C17 0.9(4)
C15 C16 C17 C12 -0.1(3)
C17 C12 C13 C14 0.6(4)
C18 C4 C5 N1 179.6(2)
C18 C4 C5 N2 0.0(3)
C19 C20 C21 C22 -0.6(4)
C20 C19 C24 C23 -1.0(4)
C20 C19 N2 C5 9.0(4)
C20 C21 C22 C23 -1.1(4)
C21 C22 C23 C24 1.8(4)
C22 C23 C24 C19 -0.7(4)
C24 C19 C20 C21 1.7(4)
C24 C19 N2 C5 -169.8(2)
N1 C1 C2 C3 1.5(3)
N1 C1 C6 C7 12.1(3)
N1 C1 C6 C11 -167.7(2)
N1 C5 N2 C19 -15.5(4)
N2 C5 N1 C1 176.81(19)
N2 C19 C20 C21 -177.1(2)
N2 C19 C24 C23 177.9(2)
